data_4081643
loop_
_publ_author_name
'Liu, Bo'
'Chen, Congyan'
'Zhang, Yuejiao'
'Liu, Xiaolong'
'Chen, Wanzhi'

_publ_section_title
;
 Dinuclear Copper(I) Complexes of Phenanthrolinyl-Functionalized NHC
 Ligands
;
_journal_issue 19
_journal_name_full Organometallics
_journal_page_first 5451
_journal_paper_doi 10.1021/om400738c
_journal_volume 32
_journal_year 2013
_chemical_formula_sum 'C51 H39.5 Cu2 F12 N14.5 P2'
_chemical_formula_weight 1272.49
_chemical_name_systematic
; 
 ? 
;
_space_group_IT_number 15
_symmetry_cell_setting monoclinic
_symmetry_space_group_name_Hall '-C 2yc'
_symmetry_space_group_name_H-M 'C 1 2/c 1'
_atom_sites_solution_hydrogens geom
_atom_sites_solution_primary direct
_atom_sites_solution_secondary difmap
_audit_creation_method SHELXL-97
_cell_angle_alpha 90.00
_cell_angle_beta 97.862(8)
_cell_angle_gamma 90.00
_cell_formula_units_Z 4
_cell_length_a 25.821(2)
_cell_length_b 16.7778(14)
_cell_length_c 13.3603(13)
_cell_measurement_reflns_used 2477
_cell_measurement_temperature 293(2)
_cell_measurement_theta_max 29.5641
_cell_measurement_theta_min 3.0722
_cell_volume 5733.5(9)
_computing_structure_refinement 'SHELXL-97 (Sheldrick, 1997)'
_computing_structure_solution 'SHELXS-97 (Sheldrick, 1990)'
_diffrn_ambient_temperature 293(2)
_diffrn_measured_fraction_theta_full 0.984
_diffrn_measured_fraction_theta_max 0.984
_diffrn_radiation_monochromator graphite
_diffrn_radiation_source 'fine-focus sealed tube'
_diffrn_radiation_type MoK\a
_diffrn_radiation_wavelength 0.71073
_diffrn_reflns_av_R_equivalents 0.0327
_diffrn_reflns_av_sigmaI/netI 0.0535
_diffrn_reflns_limit_h_max 23
_diffrn_reflns_limit_h_min -33
_diffrn_reflns_limit_k_max 18
_diffrn_reflns_limit_k_min -21
_diffrn_reflns_limit_l_max 17
_diffrn_reflns_limit_l_min -16
_diffrn_reflns_number 12639
_diffrn_reflns_theta_full 27.10
_diffrn_reflns_theta_max 27.10
_diffrn_reflns_theta_min 3.08
_exptl_absorpt_coefficient_mu 0.886
_exptl_absorpt_correction_T_max 1.00000
_exptl_absorpt_correction_T_min 0.83624
_exptl_absorpt_correction_type multi-scan
_exptl_absorpt_process_details sadabs
_exptl_crystal_colour red
_exptl_crystal_density_diffrn 1.474
_exptl_crystal_density_method 'not measured'
_exptl_crystal_description block
_exptl_crystal_F_000 2572
_exptl_crystal_size_max 0.48
_exptl_crystal_size_mid 0.21
_exptl_crystal_size_min 0.20
_refine_diff_density_max 0.477
_refine_diff_density_min -0.476
_refine_diff_density_rms 0.072
_refine_ls_extinction_method none
_refine_ls_goodness_of_fit_ref 1.020
_refine_ls_hydrogen_treatment constr
_refine_ls_matrix_type full
_refine_ls_number_parameters 452
_refine_ls_number_reflns 6245
_refine_ls_number_restraints 465
_refine_ls_restrained_S_all 1.054
_refine_ls_R_factor_all 0.1322
_refine_ls_R_factor_gt 0.0708
_refine_ls_shift/su_max 0.000
_refine_ls_shift/su_mean 0.000
_refine_ls_structure_factor_coef Fsqd
_refine_ls_weighting_details 'calc w=1/[\s^2^(Fo^2^)+(0.1270P)^2^+1.4450P] where P=(Fo^2^+2Fc^2^)/3'
_refine_ls_weighting_scheme calc
_refine_ls_wR_factor_gt 0.1840
_refine_ls_wR_factor_ref 0.2328
_reflns_number_gt 3461
_reflns_number_total 6245
_reflns_threshold_expression >2sigma(I)
_cod_data_source_file om400738c_si_002.cif
_cod_data_source_block 8
_cod_depositor_comments
;
The following automatic conversions were performed:

'_symmetry_cell_setting' value 'Monoclinic' changed to 'monoclinic'
according to /home/saulius/struct/CIF-dictionaries/cif_core.dic
dictionary named 'cif_core.dic' version 2.4.2 from 2011-04-26.

Automatic conversion script
Id: cif_fix_values 1891 2012-01-12 08:04:46Z andrius 
;
_cod_original_cell_volume 5733.6(9)
_cod_original_sg_symbol_H-M 'C2/c  '
_cod_original_formula_sum 'C51 H39.50 Cu2 F12 N14.50 P2'
_cod_database_code 4081643

loop_
_symmetry_equiv_pos_as_xyz
'x, y, z'
'-x, y, -z+1/2'
'x+1/2, y+1/2, z'
'-x+1/2, y+1/2, -z+1/2'
'-x, -y, -z'
'x, -y, z-1/2'
'-x+1/2, -y+1/2, -z'
'x+1/2, -y+1/2, z-1/2'

loop_
_atom_site_label
_atom_site_type_symbol
_atom_site_fract_x
_atom_site_fract_y
_atom_site_fract_z
_atom_site_U_iso_or_equiv
_atom_site_adp_type
_atom_site_occupancy
_atom_site_symmetry_multiplicity
_atom_site_calc_flag
_atom_site_refinement_flags
_atom_site_disorder_assembly
_atom_site_disorder_group
Cu1 Cu 0.51605(4) 0.29451(6) 0.20262(8) 0.0500(3) Uani 0.50 1 d P . .
Cu2 Cu 0.46895(4) 0.32892(6) 0.34570(8) 0.0539(3) Uani 0.50 1 d P . .
N1 N 0.40367(17) 0.4140(3) 0.3461(2) 0.0730(11) Uani 1 1 d . . .
N2 N 0.50934(14) 0.42525(19) 0.3732(2) 0.0557(8) Uani 1 1 d . . .
N3 N 0.58790(13) 0.3584(2) 0.3777(2) 0.0579(8) Uani 1 1 d . . .
N4 N 0.60414(15) 0.2420(2) 0.3273(2) 0.0668(9) Uani 1 1 d . . .
N5 N 0.55980(14) 0.2278(2) 0.1098(3) 0.0676(10) Uani 1 1 d . . .
N6 N 0.56321(17) 0.2238(2) 0.0125(3) 0.0788(11) Uani 1 1 d . . .
N7 N 0.59999(15) 0.1699(2) 0.0027(3) 0.0712(10) Uani 1 1 d . . .
C1 C 0.3519(2) 0.4076(4) 0.3311(4) 0.0872(15) Uani 1 1 d . . .
H1A H 0.3370 0.3571 0.3257 0.105 Uiso 1 1 calc R . .
C2 C 0.3185(3) 0.4756(5) 0.3231(4) 0.109(2) Uani 1 1 d . . .
H2A H 0.2824 0.4697 0.3123 0.130 Uiso 1 1 calc R . .
C3 C 0.3404(3) 0.5489(5) 0.3317(4) 0.108(2) Uani 1 1 d . . .
H3A H 0.3191 0.5938 0.3263 0.130 Uiso 1 1 calc R . .
C4 C 0.3952(3) 0.5583(3) 0.3485(3) 0.0881(18) Uani 1 1 d . . .
C5 C 0.4212(4) 0.6330(4) 0.3583(4) 0.105(2) Uani 1 1 d . . .
H5A H 0.4014 0.6795 0.3530 0.126 Uiso 1 1 calc R . .
C6 C 0.4726(4) 0.6384(3) 0.3748(4) 0.098(2) Uani 1 1 d . . .
H6A H 0.4881 0.6884 0.3826 0.118 Uiso 1 1 calc R . .
C7 C 0.5049(3) 0.5688(3) 0.3810(3) 0.0813(16) Uani 1 1 d . . .
C8 C 0.5599(3) 0.5708(3) 0.3968(3) 0.0876(17) Uani 1 1 d . . .
H8A H 0.5771 0.6195 0.4064 0.105 Uiso 1 1 calc R . .
C9 C 0.5882(2) 0.5027(3) 0.3981(3) 0.0755(13) Uani 1 1 d . . .
H9A H 0.6246 0.5039 0.4079 0.091 Uiso 1 1 calc R . .
C10 C 0.56106(18) 0.4305(3) 0.3841(3) 0.0603(11) Uani 1 1 d . . .
C11 C 0.4816(2) 0.4938(3) 0.3705(3) 0.0659(12) Uani 1 1 d . . .
C12 C 0.4247(2) 0.4877(3) 0.3546(3) 0.0717(13) Uani 1 1 d . . .
C13 C 0.63926(18) 0.3411(3) 0.4162(4) 0.0771(13) Uani 1 1 d . . .
H13A H 0.6622 0.3741 0.4568 0.092 Uiso 1 1 calc R . .
C14 C 0.6494(2) 0.2693(4) 0.3847(4) 0.0859(15) Uani 1 1 d . . .
H14A H 0.6810 0.2420 0.3983 0.103 Uiso 1 1 calc R . .
C15 C 0.56588(19) 0.2967(3) 0.3217(3) 0.0654(11) Uani 1 1 d . . .
C16 C 0.5982(2) 0.1659(3) 0.2726(4) 0.0822(14) Uani 1 1 d . . .
H16A H 0.5670 0.1391 0.2883 0.099 Uiso 1 1 calc R . .
H16B H 0.6280 0.1321 0.2952 0.099 Uiso 1 1 calc R . .
C17 C 0.59423(16) 0.1772(2) 0.1613(3) 0.0592(10) Uani 1 1 d . . .
C18 C 0.61970(18) 0.1402(3) 0.0925(4) 0.0731(12) Uani 1 1 d . . .
H18A H 0.6457 0.1018 0.1052 0.088 Uiso 1 1 calc R . .
C19 C 0.6145(2) 0.1554(4) -0.0976(4) 0.0938(17) Uani 1 1 d . . .
H19A H 0.5840 0.1632 -0.1476 0.113 Uiso 1 1 calc R . .
H19B H 0.6253 0.1003 -0.1017 0.113 Uiso 1 1 calc R . .
C20 C 0.6577(2) 0.2084(3) -0.1229(4) 0.0817(14) Uani 1 1 d . . .
C21 C 0.6742(3) 0.2768(4) -0.0680(5) 0.1055(19) Uani 1 1 d . . .
H21A H 0.6585 0.2907 -0.0119 0.127 Uiso 1 1 calc R . .
C22 C 0.7132(3) 0.3237(4) -0.0958(6) 0.124(2) Uani 1 1 d . . .
H22A H 0.7242 0.3685 -0.0579 0.148 Uiso 1 1 calc R . .
C23 C 0.7364(3) 0.3044(6) -0.1802(7) 0.125(2) Uani 1 1 d . . .
H23A H 0.7628 0.3365 -0.1994 0.150 Uiso 1 1 calc R . .
C24 C 0.7209(3) 0.2398(6) -0.2335(6) 0.121(2) Uani 1 1 d . . .
H24A H 0.7362 0.2274 -0.2906 0.145 Uiso 1 1 calc R . .
C25 C 0.6820(3) 0.1905(4) -0.2058(5) 0.1023(18) Uani 1 1 d . . .
H25A H 0.6724 0.1449 -0.2434 0.123 Uiso 1 1 calc R . .
P1 P 0.78945(7) 0.44390(10) 0.48975(13) 0.0999(5) Uani 1 1 d D . .
F1 F 0.8484(2) 0.4254(8) 0.5199(8) 0.173(4) Uani 0.671(8) 1 d PDU A 1
F2 F 0.73016(16) 0.4705(4) 0.4719(5) 0.127(2) Uani 0.671(8) 1 d PDU A 1
F3 F 0.7825(4) 0.4157(5) 0.5982(5) 0.145(3) Uani 0.671(8) 1 d PDU A 1
F4 F 0.8089(6) 0.4720(5) 0.3879(6) 0.163(4) Uani 0.671(8) 1 d PDU A 1
F5 F 0.7771(5) 0.3634(4) 0.4371(8) 0.179(3) Uani 0.671(8) 1 d PDU A 1
F6 F 0.7956(4) 0.5343(3) 0.5271(6) 0.150(3) Uani 0.671(8) 1 d PDU A 1
F1B F 0.8427(6) 0.4608(13) 0.5605(16) 0.180(6) Uani 0.329(8) 1 d PDU A 2
F2B F 0.7501(6) 0.4158(13) 0.3955(10) 0.175(5) Uani 0.329(8) 1 d PDU A 2
F3B F 0.7630(7) 0.3810(9) 0.5550(15) 0.146(5) Uani 0.329(8) 1 d PDU A 2
F4B F 0.8015(9) 0.5030(9) 0.4054(12) 0.137(5) Uani 0.329(8) 1 d PDU A 2
F5B F 0.8274(8) 0.3618(9) 0.4663(13) 0.142(4) Uani 0.329(8) 1 d PDU A 2
F6B F 0.7817(10) 0.5109(8) 0.5624(15) 0.195(6) Uani 0.329(8) 1 d PDU A 2
N8 N 0.9444(12) 0.368(2) 0.448(3) 0.203(17) Uani 0.25 1 d PD . .
C26 C 0.9617(18) 0.411(3) 0.394(3) 0.20(3) Uani 0.25 1 d PD . .
C27 C 0.9816(19) 0.483(3) 0.343(5) 0.35(5) Uani 0.25 1 d PD . .
H27A H 0.9875 0.4689 0.2758 0.519 Uiso 0.25 1 calc PR . .
H27B H 1.0138 0.5006 0.3809 0.519 Uiso 0.25 1 calc PR . .
H27C H 0.9562 0.5249 0.3398 0.519 Uiso 0.25 1 calc PR . .

loop_
_atom_site_aniso_label
_atom_site_aniso_U_11
_atom_site_aniso_U_22
_atom_site_aniso_U_33
_atom_site_aniso_U_23
_atom_site_aniso_U_13
_atom_site_aniso_U_12
Cu1 0.0365(5) 0.0611(6) 0.0523(5) -0.0085(5) 0.0061(4) 0.0041(4)
Cu2 0.0517(6) 0.0551(6) 0.0570(6) -0.0047(5) 0.0149(5) -0.0102(4)
N1 0.080(3) 0.092(3) 0.0467(19) -0.0112(18) 0.0084(18) 0.026(2)
N2 0.069(2) 0.061(2) 0.0397(15) 0.0013(14) 0.0156(15) 0.0036(17)
N3 0.053(2) 0.073(2) 0.0481(17) -0.0023(16) 0.0073(15) -0.0030(17)
N4 0.073(3) 0.075(2) 0.0513(18) 0.0041(17) 0.0067(17) 0.011(2)
N5 0.058(2) 0.075(2) 0.067(2) -0.0196(18) -0.0001(17) 0.0169(18)
N6 0.091(3) 0.072(2) 0.068(2) -0.0173(19) -0.007(2) 0.023(2)
N7 0.068(2) 0.073(2) 0.073(2) -0.0163(19) 0.0137(19) 0.010(2)
C1 0.091(4) 0.105(4) 0.066(3) -0.005(3) 0.013(3) 0.027(3)
C2 0.092(4) 0.150(6) 0.083(4) -0.010(4) 0.007(3) 0.052(4)
C3 0.141(7) 0.116(5) 0.066(3) 0.003(3) 0.010(3) 0.073(5)
C4 0.130(5) 0.093(4) 0.041(2) 0.000(2) 0.011(3) 0.052(4)
C5 0.181(7) 0.076(4) 0.057(3) 0.003(3) 0.011(4) 0.049(5)
C6 0.171(7) 0.065(3) 0.058(3) -0.004(2) 0.013(4) 0.018(4)
C7 0.145(6) 0.059(3) 0.040(2) -0.0057(19) 0.012(3) 0.010(3)
C8 0.149(6) 0.066(3) 0.046(2) -0.007(2) 0.010(3) -0.021(3)
C9 0.098(4) 0.079(3) 0.048(2) -0.011(2) 0.003(2) -0.020(3)
C10 0.074(3) 0.075(3) 0.0321(18) -0.0012(18) 0.0086(18) -0.012(2)
C11 0.100(4) 0.067(3) 0.0323(18) 0.0017(18) 0.016(2) 0.018(3)
C12 0.106(4) 0.076(3) 0.0344(19) -0.0038(19) 0.015(2) 0.034(3)
C13 0.047(3) 0.107(4) 0.078(3) -0.016(3) 0.011(2) -0.013(3)
C14 0.057(3) 0.115(4) 0.089(3) -0.006(3) 0.018(3) 0.003(3)
C15 0.078(3) 0.061(2) 0.052(2) 0.003(2) -0.008(2) 0.008(2)
C16 0.105(4) 0.068(3) 0.073(3) 0.005(2) 0.010(3) 0.013(3)
C17 0.055(2) 0.055(2) 0.068(2) -0.0045(19) 0.010(2) 0.0100(19)
C18 0.061(3) 0.070(3) 0.087(3) -0.010(2) 0.005(2) 0.023(2)
C19 0.103(4) 0.106(4) 0.077(3) -0.032(3) 0.029(3) -0.005(3)
C20 0.077(3) 0.096(4) 0.072(3) -0.004(3) 0.012(3) 0.006(3)
C21 0.109(5) 0.117(5) 0.089(4) -0.014(4) 0.010(3) -0.016(4)
C22 0.122(6) 0.116(5) 0.125(6) 0.009(4) -0.013(5) -0.030(5)
C23 0.082(5) 0.159(7) 0.129(6) 0.043(6) -0.001(4) -0.012(5)
C24 0.091(5) 0.163(7) 0.117(5) 0.012(5) 0.042(4) 0.003(5)
C25 0.101(5) 0.112(4) 0.100(4) -0.015(3) 0.032(4) 0.008(4)
P1 0.0888(12) 0.0970(11) 0.1144(12) 0.0224(10) 0.0158(9) -0.0075(9)
F1 0.114(5) 0.215(9) 0.199(8) 0.048(6) 0.058(5) 0.064(5)
F2 0.069(3) 0.120(4) 0.191(6) 0.031(4) 0.012(3) 0.002(3)
F3 0.165(7) 0.155(6) 0.125(5) 0.039(4) 0.061(4) 0.022(5)
F4 0.231(8) 0.130(6) 0.134(5) 0.019(5) 0.044(5) -0.019(7)
F5 0.212(9) 0.110(5) 0.220(7) -0.033(5) 0.049(7) -0.014(6)
F6 0.148(6) 0.101(4) 0.200(7) 0.020(4) 0.021(5) -0.017(4)
F1B 0.179(11) 0.153(10) 0.194(11) -0.010(9) -0.019(10) 0.016(9)
F2B 0.137(9) 0.174(10) 0.202(10) 0.033(9) -0.019(9) -0.014(9)
F3B 0.127(9) 0.154(10) 0.173(10) 0.056(8) 0.075(8) 0.005(8)
F4B 0.142(9) 0.087(8) 0.193(10) 0.038(7) 0.063(8) -0.034(7)
F5B 0.147(10) 0.120(8) 0.169(9) 0.020(7) 0.057(8) 0.027(8)
F6B 0.209(12) 0.162(11) 0.221(11) -0.027(10) 0.060(10) -0.007(10)
N8 0.11(2) 0.27(4) 0.25(4) 0.01(3) 0.08(2) 0.10(3)
C26 0.13(3) 0.35(8) 0.11(2) 0.07(4) 0.03(2) 0.08(4)
C27 0.22(7) 0.42(11) 0.38(10) -0.11(7) -0.03(6) 0.25(8)

loop_
_atom_type_symbol
_atom_type_description
_atom_type_scat_dispersion_real
_atom_type_scat_dispersion_imag
_atom_type_scat_source
C C 0.0033 0.0016 'International Tables Vol C Tables 4.2.6.8 and 6.1.1.4'
H H 0.0000 0.0000 'International Tables Vol C Tables 4.2.6.8 and 6.1.1.4'
N N 0.0061 0.0033 'International Tables Vol C Tables 4.2.6.8 and 6.1.1.4'
F F 0.0171 0.0103 'International Tables Vol C Tables 4.2.6.8 and 6.1.1.4'
P P 0.1023 0.0942 'International Tables Vol C Tables 4.2.6.8 and 6.1.1.4'
Cu Cu 0.3201 1.2651 'International Tables Vol C Tables 4.2.6.8 and 6.1.1.4'

loop_
_geom_angle_atom_site_label_1
_geom_angle_atom_site_label_2
_geom_angle_atom_site_label_3
_geom_angle
_geom_angle_site_symmetry_1
_geom_angle_site_symmetry_3
Cu2 Cu1 Cu1 144.03(8) 2_655 2_655
Cu2 Cu1 C15 104.78(17) 2_655 .
Cu1 Cu1 C15 72.77(16) 2_655 .
Cu2 Cu1 C15 111.54(14) 2_655 2_655
Cu1 Cu1 C15 60.23(12) 2_655 2_655
C15 Cu1 C15 132.94(12) . 2_655
Cu2 Cu1 N5 68.60(13) 2_655 .
Cu1 Cu1 N5 147.08(11) 2_655 .
C15 Cu1 N5 98.42(17) . .
C15 Cu1 N5 121.90(15) 2_655 .
Cu2 Cu1 N2 46.79(10) 2_655 2_655
Cu1 Cu1 N2 100.77(8) 2_655 2_655
C15 Cu1 N2 115.90(16) . 2_655
C15 Cu1 N2 73.43(15) 2_655 2_655
N5 Cu1 N2 111.35(13) . 2_655
Cu2 Cu1 Cu2 130.55(10) 2_655 .
Cu1 Cu1 Cu2 13.53(3) 2_655 .
C15 Cu1 Cu2 72.35(15) . .
C15 Cu1 Cu2 61.50(11) 2_655 .
N5 Cu1 Cu2 159.85(12) . .
N2 Cu1 Cu2 88.77(8) 2_655 .
Cu1 Cu2 N2 111.40(13) 2_655 .
Cu1 Cu2 N5 83.77(14) 2_655 2_655
N2 Cu2 N5 151.27(15) . 2_655
Cu1 Cu2 N1 138.54(13) 2_655 .
N2 Cu2 N1 81.43(16) . .
N5 Cu2 N1 103.64(17) 2_655 .
Cu1 Cu2 C15 51.41(14) 2_655 2_655
N2 Cu2 C15 119.88(14) . 2_655
N5 Cu2 C15 88.76(15) 2_655 2_655
N1 Cu2 C15 87.61(15) . 2_655
Cu1 Cu2 Cu1 22.44(5) 2_655 .
N2 Cu2 Cu1 91.86(10) . .
N5 Cu2 Cu1 106.09(12) 2_655 .
N1 Cu2 Cu1 127.54(10) . .
C15 Cu2 Cu1 51.41(12) 2_655 .
C1 N1 C12 118.2(4) . .
C1 N1 Cu2 134.4(4) . .
C12 N1 Cu2 107.1(3) . .
C10 N2 C11 117.9(4) . .
C10 N2 Cu2 125.9(3) . .
C11 N2 Cu2 115.9(3) . .
C10 N2 Cu1 108.1(3) . 2_655
C11 N2 Cu1 129.4(3) . 2_655
Cu2 N2 Cu1 21.81(5) . 2_655
C15 N3 C13 110.7(4) . .
C15 N3 C10 121.3(4) . .
C13 N3 C10 127.8(4) . .
C15 N4 C14 111.3(4) . .
C15 N4 C16 122.7(4) . .
C14 N4 C16 125.9(4) . .
N6 N5 C17 110.1(3) . .
N6 N5 Cu2 114.8(3) . 2_655
C17 N5 Cu2 129.5(3) . 2_655
N6 N5 Cu1 136.1(3) . .
C17 N5 Cu1 113.8(3) . .
Cu2 N5 Cu1 27.63(6) 2_655 .
N5 N6 N7 106.0(3) . .
N6 N7 C18 110.8(3) . .
N6 N7 C19 118.6(4) . .
C18 N7 C19 130.5(4) . .
N1 C1 C2 122.2(6) . .
N1 C1 H1A 118.9 . .
C2 C1 H1A 118.9 . .
C3 C2 C1 118.7(6) . .
C3 C2 H2A 120.7 . .
C1 C2 H2A 120.7 . .
C2 C3 C4 120.9(6) . .
C2 C3 H3A 119.6 . .
C4 C3 H3A 119.6 . .
C12 C4 C3 116.1(6) . .
C12 C4 C5 119.6(6) . .
C3 C4 C5 124.3(6) . .
C6 C5 C4 121.9(6) . .
C6 C5 H5A 119.0 . .
C4 C5 H5A 119.0 . .
C5 C6 C7 121.3(6) . .
C5 C6 H6A 119.4 . .
C7 C6 H6A 119.4 . .
C11 C7 C8 116.8(5) . .
C11 C7 C6 119.3(6) . .
C8 C7 C6 123.9(6) . .
C9 C8 C7 120.9(5) . .
C9 C8 H8A 119.6 . .
C7 C8 H8A 119.6 . .
C8 C9 C10 117.9(5) . .
C8 C9 H9A 121.0 . .
C10 C9 H9A 121.0 . .
N2 C10 C9 123.4(4) . .
N2 C10 N3 115.7(4) . .
C9 C10 N3 120.8(4) . .
N2 C11 C7 123.0(5) . .
N2 C11 C12 117.6(4) . .
C7 C11 C12 119.5(5) . .
N1 C12 C4 124.0(6) . .
N1 C12 C11 117.6(4) . .
C4 C12 C11 118.4(5) . .
C14 C13 N3 107.2(4) . .
C14 C13 H13A 126.4 . .
N3 C13 H13A 126.4 . .
C13 C14 N4 106.9(5) . .
C13 C14 H14A 126.6 . .
N4 C14 H14A 126.6 . .
N4 C15 N3 104.0(4) . .
N4 C15 Cu1 116.1(3) . .
N3 C15 Cu1 131.3(3) . .
N4 C15 Cu1 135.7(3) . 2_655
N3 C15 Cu1 115.9(3) . 2_655
Cu1 C15 Cu1 47.00(12) . 2_655
N4 C15 Cu2 113.0(3) . 2_655
N3 C15 Cu2 115.2(3) . 2_655
Cu1 C15 Cu2 23.81(6) . 2_655
Cu1 C15 Cu2 67.09(13) 2_655 2_655
N4 C16 C17 111.9(4) . .
N4 C16 H16A 109.2 . .
C17 C16 H16A 109.2 . .
N4 C16 H16B 109.2 . .
C17 C16 H16B 109.2 . .
H16A C16 H16B 107.9 . .
N5 C17 C18 106.9(4) . .
N5 C17 C16 122.7(4) . .
C18 C17 C16 130.3(4) . .
N7 C18 C17 106.2(4) . .
N7 C18 H18A 126.9 . .
C17 C18 H18A 126.9 . .
N7 C19 C20 113.6(4) . .
N7 C19 H19A 108.8 . .
C20 C19 H19A 108.8 . .
N7 C19 H19B 108.8 . .
C20 C19 H19B 108.8 . .
H19A C19 H19B 107.7 . .
C25 C20 C21 117.5(5) . .
C25 C20 C19 119.1(5) . .
C21 C20 C19 123.4(5) . .
C22 C21 C20 120.8(6) . .
C22 C21 H21A 119.6 . .
C20 C21 H21A 119.6 . .
C21 C22 C23 120.2(7) . .
C21 C22 H22A 119.9 . .
C23 C22 H22A 119.9 . .
C24 C23 C22 119.6(7) . .
C24 C23 H23A 120.2 . .
C22 C23 H23A 120.2 . .
C23 C24 C25 121.3(7) . .
C23 C24 H24A 119.3 . .
C25 C24 H24A 119.3 . .
C20 C25 C24 120.6(6) . .
C20 C25 H25A 119.7 . .
C24 C25 H25A 119.7 . .
F6B P1 F5 155.2(8) . .
F6B P1 F1 101.1(11) . .
F5 P1 F1 94.5(6) . .
F6B P1 F3 65.6(7) . .
F5 P1 F3 96.6(5) . .
F1 P1 F3 86.1(5) . .
F6B P1 F4B 92.7(6) . .
F5 P1 F4B 106.1(8) . .
F1 P1 F4B 91.6(9) . .
F3 P1 F4B 157.3(8) . .
F6B P1 F2B 127.2(13) . .
F5 P1 F2B 45.7(7) . .
F1 P1 F2B 130.5(9) . .
F3 P1 F2B 120.5(8) . .
F4B P1 F2B 77.5(11) . .
F6B P1 F2 71.2(11) . .
F5 P1 F2 92.4(5) . .
F1 P1 F2 172.2(6) . .
F3 P1 F2 89.6(4) . .
F4B P1 F2 89.8(8) . .
F2B P1 F2 57.3(8) . .
F6B P1 F3B 92.1(6) . .
F5 P1 F3B 65.6(8) . .
F1 P1 F3B 101.8(8) . .
F3 P1 F3B 34.0(7) . .
F4B P1 F3B 164.5(11) . .
F2B P1 F3B 87.8(10) . .
F2 P1 F3B 77.9(7) . .
F6B P1 F1B 70.5(13) . .
F5 P1 F1B 122.7(9) . .
F1 P1 F1B 30.7(7) . .
F3 P1 F1B 72.6(10) . .
F4B P1 F1B 94.3(12) . .
F2B P1 F1B 160.3(11) . .
F2 P1 F1B 141.6(9) . .
F3B P1 F1B 101.2(12) . .
F6B P1 F4 114.5(7) . .
F5 P1 F4 86.5(5) . .
F1 P1 F4 82.4(6) . .
F3 P1 F4 168.3(7) . .
F4B P1 F4 22.4(7) . .
F2B P1 F4 69.4(8) . .
F2 P1 F4 101.6(6) . .
F3B P1 F4 152.0(9) . .
F1B P1 F4 96.2(11) . .
F6B P1 F6 27.5(6) . .
F5 P1 F6 169.4(6) . .
F1 P1 F6 93.3(6) . .
F3 P1 F6 91.0(4) . .
F4B P1 F6 66.5(7) . .
F2B P1 F6 123.9(9) . .
F2 P1 F6 80.3(4) . .
F3B P1 F6 119.6(7) . .
F1B P1 F6 66.6(8) . .
F4 P1 F6 87.5(3) . .
F6B P1 F5B 145.8(12) . .
F5 P1 F5B 46.4(7) . .
F1 P1 F5B 48.2(7) . .
F3 P1 F5B 93.8(6) . .
F4B P1 F5B 101.5(9) . .
F2B P1 F5B 86.4(10) . .
F2 P1 F5B 138.8(8) . .
F3B P1 F5B 82.4(8) . .
F1B P1 F5B 77.6(9) . .
F4 P1 F5B 80.1(6) . .
F6 P1 F5B 140.5(8) . .
N8 C26 C27 165(5) . .
C26 C27 H27A 109.5 . .
C26 C27 H27B 109.5 . .
H27A C27 H27B 109.5 . .
C26 C27 H27C 109.5 . .
H27A C27 H27C 109.5 . .
H27B C27 H27C 109.5 . .

loop_
_geom_bond_atom_site_label_1
_geom_bond_atom_site_label_2
_geom_bond_distance
_geom_bond_site_symmetry_2
Cu1 Cu2 0.9841(12) 2_655
Cu1 Cu1 1.605(2) 2_655
Cu1 C15 1.905(4) .
Cu1 C15 2.096(5) 2_655
Cu1 N5 2.110(3) .
Cu1 N2 2.467(3) 2_655
Cu1 Cu2 2.4703(17) .
Cu2 Cu1 0.9841(12) 2_655
Cu2 N2 1.931(4) .
Cu2 N5 1.976(3) 2_655
Cu2 N1 2.210(4) .
Cu2 C15 2.357(4) 2_655
N1 C1 1.327(7) .
N1 C12 1.348(6) .
N2 C10 1.326(5) .
N2 C11 1.353(5) .
N2 Cu1 2.467(3) 2_655
N3 C15 1.355(5) .
N3 C13 1.386(6) .
N3 C10 1.403(5) .
N4 C15 1.343(5) .
N4 C14 1.386(6) .
N4 C16 1.469(6) .
N5 N6 1.317(5) .
N5 C17 1.348(5) .
N5 Cu2 1.976(3) 2_655
N6 N7 1.331(5) .
N7 C18 1.333(6) .
N7 C19 1.460(6) .
C1 C2 1.426(8) .
C1 H1A 0.9300 .
C2 C3 1.352(10) .
C2 H2A 0.9300 .
C3 C4 1.411(9) .
C3 H3A 0.9300 .
C4 C12 1.404(6) .
C4 C5 1.419(9) .
C5 C6 1.317(9) .
C5 H5A 0.9300 .
C6 C7 1.432(8) .
C6 H6A 0.9300 .
C7 C11 1.393(7) .
C7 C8 1.407(8) .
C8 C9 1.356(8) .
C8 H8A 0.9300 .
C9 C10 1.400(6) .
C9 H9A 0.9300 .
C11 C12 1.458(7) .
C13 C14 1.315(7) .
C13 H13A 0.9300 .
C14 H14A 0.9300 .
C15 Cu1 2.096(5) 2_655
C15 Cu2 2.357(4) 2_655
C16 C17 1.489(6) .
C16 H16A 0.9700 .
C16 H16B 0.9700 .
C17 C18 1.352(6) .
C18 H18A 0.9300 .
C19 C20 1.502(7) .
C19 H19A 0.9700 .
C19 H19B 0.9700 .
C20 C25 1.379(7) .
C20 C21 1.397(8) .
C21 C22 1.369(9) .
C21 H21A 0.9300 .
C22 C23 1.385(11) .
C22 H22A 0.9300 .
C23 C24 1.329(10) .
C23 H23A 0.9300 .
C24 C25 1.389(10) .
C24 H24A 0.9300 .
C25 H25A 0.9300 .
P1 F6B 1.517(12) .
P1 F5 1.535(5) .
P1 F1 1.552(5) .
P1 F3 1.558(5) .
P1 F4B 1.565(6) .
P1 F2B 1.578(7) .
P1 F2 1.581(4) .
P1 F3B 1.582(6) .
P1 F1B 1.583(7) .
P1 F4 1.586(5) .
P1 F6 1.598(5) .
P1 F5B 1.744(12) .
N8 C26 1.155(16) .
C26 C27 1.506(18) .
C27 H27A 0.9600 .
C27 H27B 0.9600 .
C27 H27C 0.9600 .
